data_2231402
loop_
_publ_author_name
'Sun, Lin'
'Huang, Yu Hua'
'Chen, Ting Ting'
'Deng, Hong'

_publ_section_title
;
 <i>trans</i>-Diaquabis[4-carboxy-5-carboxylato-2-(pyridin-1-ium-4-yl)-1<i>H</i>-imidazol-1-ido-\k^2^<i>N</i>^1^,<i>O</i>^5^]cobalt(II)
;
_journal_coeditor_code BT5574
_journal_issue 9
_journal_name_full 'Acta Crystallographica Section E'
_journal_page_first m1257
_journal_paper_doi 10.1107/S1600536811032545
_journal_volume 67
_journal_year 2011
_chemical_formula_iupac '[Co (C10 H6 N3 O4)2 (H2 O)2]'
_chemical_formula_moiety 'C20 H16 Co N6 O10'
_chemical_formula_sum 'C20 H16 Co N6 O10'
_chemical_formula_weight 559.32
_chemical_name_systematic
;
<i>trans</i>-Diaquabis[4-carboxy-5-carboxylato-2-(pyridin-1-ium-4-yl)-
1<i>H</i>-imidazol-1-ido-\k^2^<i>N</i>^1^,<i>O</i>^5^]cobalt(II)
;
_space_group_IT_number 15
_symmetry_cell_setting monoclinic
_symmetry_space_group_name_Hall '-C 2yc'
_symmetry_space_group_name_H-M 'C 1 2/c 1'
_atom_sites_solution_hydrogens geom
_atom_sites_solution_primary direct
_atom_sites_solution_secondary difmap
_audit_creation_method SHELXL-97
_cell_angle_alpha 90.00
_cell_angle_beta 97.383(3)
_cell_angle_gamma 90.00
_cell_formula_units_Z 4
_cell_length_a 7.4146(17)
_cell_length_b 20.190(5)
_cell_length_c 13.361(3)
_cell_measurement_reflns_used 1775
_cell_measurement_temperature 296(2)
_cell_measurement_theta_max 25.54
_cell_measurement_theta_min 2.54
_cell_volume 1983.6(8)
_computing_cell_refinement 'SAINT (Bruker, 2004)'
_computing_data_collection 'APEX2 (Bruker, 2004)'
_computing_data_reduction 'SAINT  (Bruker, 2004)'
_computing_molecular_graphics 'SHELXTL (Sheldrick, 2008)'
_computing_publication_material 'SHELXTL  (Sheldrick, 2008)'
_computing_structure_refinement 'SHELXL97 (Sheldrick, 2008)'
_computing_structure_solution 'SHELXS97 (Sheldrick, 2008)'
_diffrn_ambient_temperature 296(2)
_diffrn_measured_fraction_theta_full 0.998
_diffrn_measured_fraction_theta_max 0.998
_diffrn_measurement_device_type 'Bruker AXS SMART APEX CCD diffractometer'
_diffrn_measurement_method '\w scans'
_diffrn_radiation_monochromator graphite
_diffrn_radiation_source 'fine-focus sealed tube'
_diffrn_radiation_type MoK\a
_diffrn_radiation_wavelength 0.71073
_diffrn_reflns_av_R_equivalents 0.0321
_diffrn_reflns_av_sigmaI/netI 0.0376
_diffrn_reflns_limit_h_max 8
_diffrn_reflns_limit_h_min -8
_diffrn_reflns_limit_k_max 24
_diffrn_reflns_limit_k_min -17
_diffrn_reflns_limit_l_max 15
_diffrn_reflns_limit_l_min -15
_diffrn_reflns_number 4997
_diffrn_reflns_theta_full 25.19
_diffrn_reflns_theta_max 25.19
_diffrn_reflns_theta_min 2.02
_diffrn_standards_number 0
_exptl_absorpt_coefficient_mu 0.946
_exptl_absorpt_correction_T_max 0.797
_exptl_absorpt_correction_T_min 0.775
_exptl_absorpt_correction_type multi-scan
_exptl_absorpt_process_details '(SADABS; Sheldrick, 1996)'
_exptl_crystal_colour brown
_exptl_crystal_density_diffrn 1.873
_exptl_crystal_density_method 'not measured'
_exptl_crystal_description block
_exptl_crystal_F_000 1140
_exptl_crystal_size_max 0.27
_exptl_crystal_size_mid 0.26
_exptl_crystal_size_min 0.24
_refine_diff_density_max 0.266
_refine_diff_density_min -0.429
_refine_ls_extinction_method none
_refine_ls_goodness_of_fit_ref 1.005
_refine_ls_hydrogen_treatment mixed
_refine_ls_matrix_type full
_refine_ls_number_parameters 181
_refine_ls_number_reflns 1775
_refine_ls_number_restraints 3
_refine_ls_restrained_S_all 1.005
_refine_ls_R_factor_all 0.0437
_refine_ls_R_factor_gt 0.0347
_refine_ls_shift/su_max 0.021
_refine_ls_shift/su_mean 0.001
_refine_ls_structure_factor_coef Fsqd
_refine_ls_weighting_details 'calc w=1/[\s^2^(Fo^2^)+(0.0340P)^2^+5.2791P] where P=(Fo^2^+2Fc^2^)/3'
_refine_ls_weighting_scheme calc
_refine_ls_wR_factor_gt 0.0821
_refine_ls_wR_factor_ref 0.0877
_reflns_number_gt 1480
_reflns_number_total 1775
_reflns_threshold_expression I>2\s(I)
_cod_data_source_file bt5574.cif
_cod_data_source_block I
_cod_original_sg_symbol_H-M 'C 2/c'
_cod_database_code 2231402
_cod_database_fobs_code 2231402

loop_
_symmetry_equiv_pos_as_xyz
'x, y, z'
'-x, y, -z+1/2'
'x+1/2, y+1/2, z'
'-x+1/2, y+1/2, -z+1/2'
'-x, -y, -z'
'x, -y, z-1/2'
'-x+1/2, -y+1/2, -z'
'x+1/2, -y+1/2, z-1/2'

loop_
_atom_site_type_symbol
_atom_site_label
_atom_site_fract_x
_atom_site_fract_y
_atom_site_fract_z
_atom_site_U_iso_or_equiv
_atom_site_adp_type
_atom_site_calc_flag
_atom_site_refinement_flags
_atom_site_occupancy
_atom_site_symmetry_multiplicity
C C1 0.9792(4) 0.32925(12) 0.57368(19) 0.0187(6) Uani d . 1 1
C C2 0.8527(4) 0.34198(12) 0.63981(19) 0.0193(6) Uani d . 1 1
C C3 0.8791(3) 0.23737(12) 0.62348(19) 0.0178(5) Uani d . 1 1
C C4 0.8456(3) 0.16716(13) 0.63859(19) 0.0193(6) Uani d . 1 1
C C5 0.9082(4) 0.11718(14) 0.5791(2) 0.0257(6) Uani d . 1 1
H H5 0.9695 0.1279 0.5248 0.031 Uiso calc R 1 1
C C6 0.8781(4) 0.05252(15) 0.6016(2) 0.0332(7) Uani d . 1 1
H H6 0.9176 0.0193 0.5613 0.040 Uiso calc R 1 1
C C7 0.7298(4) 0.08204(14) 0.7376(2) 0.0282(7) Uani d . 1 1
H H7 0.6702 0.0695 0.7918 0.034 Uiso calc R 1 1
C C8 0.7511(4) 0.14764(13) 0.7177(2) 0.0254(6) Uani d . 1 1
H H8 0.7026 0.1795 0.7569 0.031 Uiso calc R 1 1
C C9 1.0837(4) 0.37354(13) 0.5147(2) 0.0234(6) Uani d . 1 1
C C10 0.7965(4) 0.40581(13) 0.6804(2) 0.0240(6) Uani d . 1 1
Co Co1 1.2500 0.2500 0.5000 0.02030(17) Uani d S 1 2
N N1 0.9989(3) 0.26264(10) 0.56502(16) 0.0176(5) Uani d . 1 1
N N2 0.7881(3) 0.28357(10) 0.67008(16) 0.0203(5) Uani d . 1 1
N N3 0.7934(3) 0.03578(12) 0.68026(19) 0.0290(6) Uani d . 1 1
H H3 0.779(4) -0.0073(16) 0.697(2) 0.035 Uiso d . 1 1
O O1 1.1926(3) 0.34767(9) 0.46237(15) 0.0295(5) Uani d . 1 1
O O2 1.0579(3) 0.43564(9) 0.51720(17) 0.0358(5) Uani d . 1 1
O O3 0.8438(3) 0.45907(9) 0.63801(17) 0.0376(6) Uani d . 1 1
O O4 0.7109(3) 0.40657(10) 0.75400(16) 0.0330(5) Uani d . 1 1
O O1W 1.1046(3) 0.21633(13) 0.36503(16) 0.0390(6) Uani d D 1 1
H H1WA 0.990(2) 0.2183(19) 0.356(3) 0.058 Uiso d D 1 1
H H1WB 1.139(4) 0.1901(16) 0.326(2) 0.058 Uiso d D 1 1
H H3A 0.940(5) 0.4481(18) 0.574(3) 0.058 Uiso d . 1 1

loop_
_atom_site_aniso_label
_atom_site_aniso_U_11
_atom_site_aniso_U_22
_atom_site_aniso_U_33
_atom_site_aniso_U_12
_atom_site_aniso_U_13
_atom_site_aniso_U_23
C1 0.0225(14) 0.0126(13) 0.0219(14) 0.0016(11) 0.0061(11) 0.0013(10)
C2 0.0237(14) 0.0142(13) 0.0208(14) 0.0007(10) 0.0061(11) 0.0008(10)
C3 0.0203(13) 0.0141(13) 0.0197(13) -0.0001(10) 0.0048(10) 0.0018(10)
C4 0.0196(14) 0.0175(14) 0.0207(14) -0.0002(11) 0.0019(10) 0.0022(11)
C5 0.0315(15) 0.0212(15) 0.0262(15) -0.0021(12) 0.0106(12) 0.0008(11)
C6 0.0450(18) 0.0211(15) 0.0357(18) -0.0007(13) 0.0136(14) -0.0048(13)
C7 0.0337(17) 0.0229(15) 0.0304(16) -0.0024(12) 0.0127(13) 0.0049(12)
C8 0.0307(15) 0.0193(14) 0.0285(15) 0.0002(12) 0.0124(12) 0.0002(12)
C9 0.0269(15) 0.0187(14) 0.0259(15) 0.0008(11) 0.0081(12) 0.0029(11)
C10 0.0260(15) 0.0192(14) 0.0280(16) 0.0015(12) 0.0076(12) -0.0032(11)
Co1 0.0246(3) 0.0161(3) 0.0218(3) 0.0021(2) 0.0090(2) 0.0006(2)
N1 0.0215(11) 0.0137(11) 0.0187(11) 0.0008(9) 0.0065(9) 0.0009(8)
N2 0.0229(12) 0.0159(11) 0.0235(12) 0.0006(9) 0.0079(9) 0.0007(9)
N3 0.0361(14) 0.0144(12) 0.0375(15) -0.0041(11) 0.0083(11) 0.0038(11)
O1 0.0361(12) 0.0200(10) 0.0365(12) 0.0046(9) 0.0201(9) 0.0075(9)
O2 0.0500(14) 0.0132(10) 0.0498(14) 0.0029(9) 0.0275(11) 0.0058(9)
O3 0.0600(15) 0.0148(10) 0.0439(13) 0.0026(10) 0.0285(11) -0.0002(9)
O4 0.0425(13) 0.0223(11) 0.0383(12) 0.0023(9) 0.0211(10) -0.0056(9)
O1W 0.0258(11) 0.0621(17) 0.0296(12) 0.0044(11) 0.0056(10) -0.0179(11)

loop_
_atom_type_symbol
_atom_type_description
_atom_type_scat_dispersion_real
_atom_type_scat_dispersion_imag
_atom_type_scat_source
C C 0.0033 0.0016 'International Tables Vol C Tables 4.2.6.8 and 6.1.1.4'
H H 0.0000 0.0000 'International Tables Vol C Tables 4.2.6.8 and 6.1.1.4'
N N 0.0061 0.0033 'International Tables Vol C Tables 4.2.6.8 and 6.1.1.4'
O O 0.0106 0.0060 'International Tables Vol C Tables 4.2.6.8 and 6.1.1.4'
Co Co 0.3494 0.9721 'International Tables Vol C Tables 4.2.6.8 and 6.1.1.4'

loop_
_geom_angle_atom_site_label_1
_geom_angle_atom_site_label_2
_geom_angle_atom_site_label_3
_geom_angle_site_symmetry_1
_geom_angle_site_symmetry_3
_geom_angle
N1 C1 C2 . . 109.0(2)
N1 C1 C9 . . 119.0(2)
C2 C1 C9 . . 132.0(2)
N2 C2 C1 . . 108.8(2)
N2 C2 C10 . . 121.5(2)
C1 C2 C10 . . 129.6(2)
N2 C3 N1 . . 114.1(2)
N2 C3 C4 . . 120.3(2)
N1 C3 C4 . . 125.6(2)
C8 C4 C5 . . 117.5(2)
C8 C4 C3 . . 119.3(2)
C5 C4 C3 . . 123.2(2)
C6 C5 C4 . . 119.2(3)
C6 C5 H5 . . 120.4
C4 C5 H5 . . 120.4
N3 C6 C5 . . 121.5(3)
N3 C6 H6 . . 119.2
C5 C6 H6 . . 119.2
N3 C7 C8 . . 120.7(3)
N3 C7 H7 . . 119.7
C8 C7 H7 . . 119.7
C7 C8 C4 . . 120.2(3)
C7 C8 H8 . . 119.9
C4 C8 H8 . . 119.9
O1 C9 O2 . . 122.6(2)
O1 C9 C1 . . 117.9(2)
O2 C9 C1 . . 119.6(2)
O4 C10 O3 . . 122.5(2)
O4 C10 C2 . . 120.0(2)
O3 C10 C2 . . 117.5(2)
O1 Co1 O1 7_756 . 180.00(11)
O1 Co1 O1W 7_756 7_756 91.89(9)
O1 Co1 O1W . 7_756 88.11(9)
O1 Co1 O1W 7_756 . 88.11(9)
O1 Co1 O1W . . 91.89(9)
O1W Co1 O1W 7_756 . 180.0
O1 Co1 N1 7_756 7_756 79.89(7)
O1 Co1 N1 . 7_756 100.11(7)
O1W Co1 N1 7_756 7_756 90.55(8)
O1W Co1 N1 . 7_756 89.45(8)
O1 Co1 N1 7_756 . 100.11(7)
O1 Co1 N1 . . 79.89(7)
O1W Co1 N1 7_756 . 89.45(8)
O1W Co1 N1 . . 90.55(8)
N1 Co1 N1 7_756 . 180.0
C3 N1 C1 . . 103.8(2)
C3 N1 Co1 . . 147.82(17)
C1 N1 Co1 . . 104.92(16)
C3 N2 C2 . . 104.3(2)
C7 N3 C6 . . 120.8(3)
C7 N3 H3 . . 118(2)
C6 N3 H3 . . 121(2)
C9 O1 Co1 . . 113.00(17)
C9 O2 H3A . . 109.5(17)
C10 O3 H3A . . 112.3(17)
Co1 O1W H1WA . . 121(2)
Co1 O1W H1WB . . 127(2)
H1WA O1W H1WB . . 109(3)

loop_
_geom_bond_atom_site_label_1
_geom_bond_atom_site_label_2
_geom_bond_site_symmetry_2
_geom_bond_distance
C1 N1 . 1.359(3)
C1 C2 . 1.393(4)
C1 C9 . 1.475(4)
C2 N2 . 1.354(3)
C2 C10 . 1.479(4)
C3 N2 . 1.350(3)
C3 N1 . 1.355(3)
C3 C4 . 1.458(3)
C4 C8 . 1.398(4)
C4 C5 . 1.400(4)
C5 C6 . 1.365(4)
C5 H5 . 0.9300
C6 N3 . 1.335(4)
C6 H6 . 0.9300
C7 N3 . 1.332(4)
C7 C8 . 1.364(4)
C7 H7 . 0.9300
C8 H8 . 0.9300
C9 O1 . 1.248(3)
C9 O2 . 1.269(3)
C10 O4 . 1.237(3)
C10 O3 . 1.285(3)
Co1 O1 7_756 2.0659(19)
Co1 O1 . 2.0659(19)
Co1 O1W 7_756 2.092(2)
Co1 O1W . 2.092(2)
Co1 N1 7_756 2.169(2)
Co1 N1 . 2.169(2)
N3 H3 . 0.91(3)
O2 H3A . 1.25(4)
O3 H3A . 1.20(4)
O1W H1WA . 0.841(18)
O1W H1WB . 0.810(18)

loop_
_geom_hbond_atom_site_label_D
_geom_hbond_atom_site_label_H
_geom_hbond_atom_site_label_A
_geom_hbond_site_symmetry_A
_geom_hbond_distance_DH
_geom_hbond_distance_HA
_geom_hbond_distance_DA
_geom_hbond_angle_DHA
O1W H1WA N2 7_656 0.841(18) 2.050(19) 2.889(3) 176(4)
O1W H1WB O4 8 0.810(18) 2.27(2) 3.046(3) 161(4)
N3 H3 O4 4_646 0.91(3) 1.86(3) 2.754(3) 170(3)
O3 H3A O2 . 1.20(4) 1.25(4) 2.451(3) 172(3)
